data_7107188
loop_
_publ_author_name
'Yan-Yan Yin'
'Xiao-Yan Chen'
'Xiao-Chang Cao'
'Wei Shi'
'Peng Cheng'

_publ_section_title
;
 Temperature-directed structural recurrence in low-symmetric Co(II)
 complexes and nanocrystals
;
_journal_name_full Chem.Commun.
_journal_page_first 705
_journal_paper_doi 10.1039/c1cc16336a
_journal_volume 48
_journal_year 2012
_chemical_absolute_configuration ad
_chemical_formula_sum 'C5 H11 Co N O7 S'
_chemical_formula_weight 288.14
_chemical_name_systematic
;
?
;
_space_group_IT_number 4
_symmetry_cell_setting monoclinic
_symmetry_space_group_name_Hall 'P 2yb'
_symmetry_space_group_name_H-M 'P 1 21 1'
_atom_sites_solution_hydrogens geom
_atom_sites_solution_primary direct
_atom_sites_solution_secondary difmap
_audit_creation_method SHELXL-97
_cell_angle_alpha 90.00
_cell_angle_beta 101.10(3)
_cell_angle_gamma 90.00
_cell_formula_units_Z 2
_cell_length_a 5.3211(11)
_cell_length_b 9.6312(19)
_cell_length_c 9.764(2)
_cell_measurement_reflns_used 2231
_cell_measurement_temperature 293(2)
_cell_measurement_theta_max 27.47
_cell_measurement_theta_min 3.90
_cell_volume 491.03(18)
_computing_cell_refinement 'Bruker XSCANS'
_computing_data_collection 'Bruker XSCANS'
_computing_data_reduction 'Bruker SHELXTL'
_computing_molecular_graphics 'Bruker SHELXTL'
_computing_publication_material 'Bruker SHELXTL'
_computing_structure_refinement 'SHELXL-97 (Sheldrick, 1997)'
_computing_structure_solution 'SHELXS-97 (Sheldrick, 1990)'
_diffrn_ambient_temperature 293(2)
_diffrn_measured_fraction_theta_full 0.998
_diffrn_measured_fraction_theta_max 0.998
_diffrn_measurement_device_type 'Bruker P4'
_diffrn_measurement_method '\w scans'
_diffrn_radiation_monochromator graphite
_diffrn_radiation_source 'fine-focus sealed tube'
_diffrn_radiation_type MoK\a
_diffrn_radiation_wavelength 0.71073
_diffrn_reflns_av_R_equivalents 0.0365
_diffrn_reflns_av_sigmaI/netI 0.0553
_diffrn_reflns_limit_h_max 6
_diffrn_reflns_limit_h_min -6
_diffrn_reflns_limit_k_max 12
_diffrn_reflns_limit_k_min -12
_diffrn_reflns_limit_l_max 12
_diffrn_reflns_limit_l_min -12
_diffrn_reflns_number 5022
_diffrn_reflns_theta_full 27.47
_diffrn_reflns_theta_max 27.47
_diffrn_reflns_theta_min 3.90
_exptl_absorpt_coefficient_mu 1.977
_exptl_absorpt_correction_T_max 0.9805
_exptl_absorpt_correction_T_min 0.9076
_exptl_absorpt_correction_type none
_exptl_crystal_colour pink
_exptl_crystal_density_diffrn 1.949
_exptl_crystal_density_method 'not measured'
_exptl_crystal_description needle
_exptl_crystal_F_000 294
_exptl_crystal_size_max 0.05
_exptl_crystal_size_mid 0.03
_exptl_crystal_size_min 0.01
_refine_diff_density_max 0.393
_refine_diff_density_min -0.469
_refine_diff_density_rms 0.084
_refine_ls_abs_structure_details 'Flack H D (1983), Acta Cryst. A39, 876-881'
_refine_ls_abs_structure_Flack 0.02(2)
_refine_ls_extinction_method none
_refine_ls_goodness_of_fit_ref 1.075
_refine_ls_hydrogen_treatment constr
_refine_ls_matrix_type full
_refine_ls_number_parameters 136
_refine_ls_number_reflns 2231
_refine_ls_number_restraints 2
_refine_ls_restrained_S_all 1.075
_refine_ls_R_factor_all 0.0476
_refine_ls_R_factor_gt 0.0401
_refine_ls_shift/su_max 0.000
_refine_ls_shift/su_mean 0.000
_refine_ls_structure_factor_coef Fsqd
_refine_ls_weighting_details 'calc w=1/[\s^2^(Fo^2^)+(0.0311P)^2^+0.0000P] where P=(Fo^2^+2Fc^2^)/3'
_refine_ls_weighting_scheme calc
_refine_ls_wR_factor_gt 0.0743
_refine_ls_wR_factor_ref 0.0763
_reflns_number_gt 2032
_reflns_number_total 2231
_reflns_threshold_expression >2sigma(I)
_cod_data_source_file c1cc16336a.txt
_cod_data_source_block b
_cod_original_cell_volume 491.03(17)
_cod_original_sg_symbol_H-M P2(1)
_cod_database_code 7107188

loop_
_symmetry_equiv_pos_as_xyz
'x, y, z'
'-x, y+1/2, -z'

loop_
_atom_site_label
_atom_site_type_symbol
_atom_site_fract_x
_atom_site_fract_y
_atom_site_fract_z
_atom_site_U_iso_or_equiv
_atom_site_adp_type
_atom_site_occupancy
_atom_site_symmetry_multiplicity
_atom_site_calc_flag
_atom_site_refinement_flags
Co1 Co 0.54513(9) 0.57573(5) 0.38537(5) 0.01949(13) Uani 1 1 d .
S1 S 0.4256(2) 0.89621(12) 0.07634(12) 0.0373(3) Uani 1 1 d .
N1 N 0.6870(6) 0.6976(3) 0.2354(3) 0.0195(7) Uani 1 1 d .
H8 H 0.7863 0.6328 0.1882 0.023 Uiso 1 1 d R
C1 C 0.4862(7) 0.7115(4) 0.1103(4) 0.0212(8) Uani 1 1 d .
H1 H 0.5464 0.6700 0.0307 0.025 Uiso 1 1 calc R
C2 C 0.2307(8) 0.6445(4) 0.1236(4) 0.0208(8) Uani 1 1 d .
C3 C 0.7653(8) 0.8333(4) 0.2991(4) 0.0200(8) Uani 1 1 d .
H3 H 0.9475 0.8293 0.3420 0.024 Uiso 1 1 calc R
C4 C 0.6121(7) 0.8673(4) 0.4118(4) 0.0179(8) Uani 1 1 d .
C5 C 0.7282(8) 0.9405(4) 0.1830(4) 0.0269(9) Uani 1 1 d .
H5C H 0.8645 0.9349 0.1300 0.032 Uiso 1 1 calc R
H5D H 0.7243 1.0336 0.2204 0.032 Uiso 1 1 calc R
O1 O 0.0473(5) 0.6619(3) 0.0284(3) 0.0311(7) Uani 1 1 d .
O2 O 0.2231(4) 0.5750(4) 0.2340(2) 0.0276(5) Uani 1 1 d .
O3 O 0.4656(5) 0.7779(3) 0.4463(3) 0.0220(6) Uani 1 1 d .
O4 O 0.6467(5) 0.9860(3) 0.4664(3) 0.0224(6) Uani 1 1 d .
O5 O 0.8799(5) 0.5969(4) 0.5396(3) 0.0398(9) Uani 1 1 d .
H5A H 1.0239 0.5594 0.5310 0.048 Uiso 1 1 d R
H5B H 0.8648 0.6649 0.5958 0.048 Uiso 1 1 d R
O6 O 0.6607(7) 0.3832(3) 0.3281(3) 0.0427(8) Uani 1 1 d .
H6A H 0.5049 0.3800 0.2783 0.051 Uiso 1 1 d RD
H6B H 0.7987 0.3605 0.2998 0.051 Uiso 1 1 d RD
O7 O 0.0669(6) 0.2767(4) 0.2291(3) 0.0417(8) Uani 1 1 d .
H7A H -0.0125 0.2487 0.1491 0.050 Uiso 1 1 d R
H7B H 0.2266 0.2673 0.2650 0.050 Uiso 1 1 d R

loop_
_atom_site_aniso_label
_atom_site_aniso_U_11
_atom_site_aniso_U_22
_atom_site_aniso_U_33
_atom_site_aniso_U_23
_atom_site_aniso_U_13
_atom_site_aniso_U_12
Co1 0.0243(2) 0.0151(2) 0.0202(2) 0.0007(2) 0.00697(17) 0.0009(3)
S1 0.0503(7) 0.0242(6) 0.0329(6) 0.0087(5) -0.0030(5) -0.0046(5)
N1 0.0199(17) 0.0159(16) 0.0243(18) -0.0042(13) 0.0081(13) 0.0027(13)
C1 0.024(2) 0.022(2) 0.019(2) -0.0028(16) 0.0092(16) -0.0053(16)
C2 0.025(2) 0.019(2) 0.020(2) -0.0083(16) 0.0094(17) -0.0019(16)
C3 0.017(2) 0.020(2) 0.024(2) -0.0032(16) 0.0071(16) -0.0022(15)
C4 0.0167(19) 0.017(2) 0.0193(19) 0.0005(15) 0.0022(15) 0.0014(15)
C5 0.037(2) 0.024(2) 0.022(2) 0.0013(16) 0.0102(18) -0.0097(18)
O1 0.0216(17) 0.046(2) 0.0235(17) 0.0024(14) 0.0001(13) -0.0045(13)
O2 0.0253(13) 0.0328(14) 0.0253(13) 0.0038(18) 0.0064(10) -0.0078(19)
O3 0.0276(16) 0.0131(13) 0.0283(16) 0.0004(11) 0.0131(12) -0.0032(11)
O4 0.0286(16) 0.0189(15) 0.0222(14) -0.0059(11) 0.0108(12) -0.0050(11)
O5 0.0294(15) 0.050(3) 0.0383(17) -0.0105(17) 0.0010(12) 0.0155(17)
O6 0.062(2) 0.0279(18) 0.047(2) 0.0006(16) 0.0310(18) 0.0120(16)
O7 0.044(2) 0.052(2) 0.0286(18) -0.0052(15) 0.0058(14) -0.0199(16)

loop_
_atom_type_symbol
_atom_type_description
_atom_type_scat_dispersion_real
_atom_type_scat_dispersion_imag
_atom_type_scat_source
C C 0.0033 0.0016 'International Tables Vol C Tables 4.2.6.8 and 6.1.1.4'
H H 0.0000 0.0000 'International Tables Vol C Tables 4.2.6.8 and 6.1.1.4'
N N 0.0061 0.0033 'International Tables Vol C Tables 4.2.6.8 and 6.1.1.4'
O O 0.0106 0.0060 'International Tables Vol C Tables 4.2.6.8 and 6.1.1.4'
S S 0.1246 0.1234 'International Tables Vol C Tables 4.2.6.8 and 6.1.1.4'
Co Co 0.3494 0.9721 'International Tables Vol C Tables 4.2.6.8 and 6.1.1.4'

loop_
_geom_angle_atom_site_label_1
_geom_angle_atom_site_label_2
_geom_angle_atom_site_label_3
_geom_angle
_geom_angle_site_symmetry_1
_geom_angle_site_symmetry_3
O2 Co1 O6 93.04(15) . .
O2 Co1 O3 91.25(13) . .
O6 Co1 O3 174.31(13) . .
O2 Co1 O5 174.61(18) . .
O6 Co1 O5 91.47(14) . .
O3 Co1 O5 84.06(12) . .
O2 Co1 O4 92.62(10) . 2_646
O6 Co1 O4 91.52(11) . 2_646
O3 Co1 O4 92.02(10) . 2_646
O5 Co1 O4 90.21(12) . 2_646
O2 Co1 N1 82.11(12) . .
O6 Co1 N1 98.37(12) . .
O3 Co1 N1 78.52(11) . .
O5 Co1 N1 94.32(13) . .
O4 Co1 N1 169.00(11) 2_646 .
C5 S1 C1 91.08(18) . .
C1 N1 C3 111.9(3) . .
C1 N1 Co1 109.1(2) . .
C3 N1 Co1 108.0(2) . .
N1 C1 C2 114.0(3) . .
N1 C1 S1 108.4(2) . .
C2 C1 S1 107.3(3) . .
O1 C2 O2 124.3(4) . .
O1 C2 C1 117.9(3) . .
O2 C2 C1 117.8(3) . .
N1 C3 C5 107.6(3) . .
N1 C3 C4 110.3(3) . .
C5 C3 C4 112.4(3) . .
O3 C4 O4 123.9(3) . .
O3 C4 C3 119.6(3) . .
O4 C4 C3 116.4(3) . .
C3 C5 S1 104.2(3) . .
C2 O2 Co1 116.9(3) . .
C4 O3 Co1 113.0(2) . .
C4 O4 Co1 127.7(2) . 2_656

loop_
_geom_bond_atom_site_label_1
_geom_bond_atom_site_label_2
_geom_bond_distance
_geom_bond_site_symmetry_2
Co1 O2 2.036(2) .
Co1 O6 2.065(3) .
Co1 O3 2.103(3) .
Co1 O5 2.110(3) .
Co1 O4 2.110(3) 2_646
Co1 N1 2.125(3) .
S1 C5 1.793(4) .
S1 C1 1.827(4) .
N1 C1 1.466(5) .
N1 C3 1.473(5) .
C1 C2 1.533(5) .
C2 O1 1.223(5) .
C2 O2 1.276(5) .
C3 C5 1.517(5) .
C3 C4 1.526(5) .
C4 O3 1.250(4) .
C4 O4 1.260(4) .
O4 Co1 2.110(3) 2_656
